data_7152565
loop_
_publ_author_name
'Nakamura, Mitsunori'
'Tahara, Hiroyuki'
'Takahashi, Kohtaro'
'Nagata, Toshi'
'Uoyama, Hiroki'
'Kuzuhara, Daiki'
'Mori, Shigeki'
'Okujima, Tetsuo'
'Yamada, Hiroko'
'Uno, Hidemitsu'

_publ_section_title
;
 \p-Fused bis-BODIPY as a candidate for NIR dyes.
;
_journal_issue 34
_journal_name_full 'Organic &amp; biomolecular chemistry'
_journal_page_first 6840
_journal_page_last 6849
_journal_paper_doi 10.1039/c2ob25930c
_journal_volume 10
_journal_year 2012
_chemical_formula_moiety 'C58 H60 B2 F4 N4, 2(C H Cl3)'
_chemical_formula_sum 'C60 H62 B2 Cl6 F4 N4'
_chemical_formula_weight 1149.51
_space_group_IT_number 14
_symmetry_cell_setting monoclinic
_symmetry_Int_Tables_number 14
_symmetry_space_group_name_Hall '-P 2ybc'
_symmetry_space_group_name_H-M 'P 1 21/c 1'
_atom_sites_solution_hydrogens geom
_atom_sites_solution_primary direct
_atom_sites_solution_secondary difmap
_cell_angle_alpha 90.0000
_cell_angle_beta 92.3136(11)
_cell_angle_gamma 90.0000
_cell_formula_units_Z 4
_cell_length_a 11.3126(2)
_cell_length_b 29.2235(6)
_cell_length_c 17.1103(3)
_cell_measurement_reflns_used 41186
_cell_measurement_temperature 100
_cell_measurement_theta_max 68.26
_cell_measurement_theta_min 3.00
_cell_volume 5651.95(18)
_diffrn_ambient_temperature 100
_diffrn_detector_area_resol_mean 10.000
_diffrn_measured_fraction_theta_full 0.985
_diffrn_measured_fraction_theta_max 0.985
_diffrn_measurement_device_type 'Rigaku R-AXIS RAPID'
_diffrn_measurement_method \w
_diffrn_radiation_monochromator graphite
_diffrn_radiation_source 'VariMax Rotating Anode, 40 kV x 30 mA'
_diffrn_radiation_type 'Cu K\a'
_diffrn_radiation_wavelength 1.54187
_diffrn_reflns_av_R_equivalents 0.0511
_diffrn_reflns_av_sigmaI/netI 0.0824
_diffrn_reflns_limit_h_max 12
_diffrn_reflns_limit_h_min -12
_diffrn_reflns_limit_k_max 34
_diffrn_reflns_limit_k_min -35
_diffrn_reflns_limit_l_max 20
_diffrn_reflns_limit_l_min -20
_diffrn_reflns_number 65588
_diffrn_reflns_theta_full 68.25
_diffrn_reflns_theta_max 68.25
_exptl_absorpt_coefficient_mu 3.230
_exptl_absorpt_correction_T_max 0.724
_exptl_absorpt_correction_T_min 0.604
_exptl_absorpt_correction_type multi-scan
_exptl_absorpt_process_details 'ABSCOR (Rigaku, 1995)'
_exptl_crystal_colour red
_exptl_crystal_density_diffrn 1.351
_exptl_crystal_density_method 'not measured'
_exptl_crystal_description prism
_exptl_crystal_F_000 2392.00
_exptl_crystal_size_max 0.220
_exptl_crystal_size_mid 0.150
_exptl_crystal_size_min 0.100
_refine_diff_density_max 0.420
_refine_diff_density_min -0.730
_refine_ls_extinction_method none
_refine_ls_goodness_of_fit_ref 1.064
_refine_ls_hydrogen_treatment constr
_refine_ls_number_parameters 870
_refine_ls_number_reflns 10189
_refine_ls_number_restraints 867
_refine_ls_restrained_S_all 1.050
_refine_ls_R_factor_all 0.0817
_refine_ls_R_factor_gt 0.0667
_refine_ls_shift/su_max 0.001
_refine_ls_shift/su_mean 0.000
_refine_ls_structure_factor_coef Fsqd
_refine_ls_weighting_details 'w = 1/[\s^2^(Fo^2^)+(0.0786P)^2^+3.5600P] where P=(Fo^2^+2Fc^2^)/3'
_refine_ls_weighting_scheme calc
_refine_ls_wR_factor_gt 0.1806
_refine_ls_wR_factor_ref 0.1916
_reflns_number_gt 7145
_reflns_number_total 10206
_reflns_threshold_expression F^2^>2.0\s(F^2^)
_cod_data_source_file c2ob25930c.txt
_cod_data_source_block 20111001_2
_cod_original_cell_volume 5651.93(18)
_cod_database_code 7152565

loop_
_symmetry_equiv_pos_as_xyz
'x, y, z'
'-x, y+1/2, -z+1/2'
'-x, -y, -z'
'x, -y-1/2, z-1/2'

loop_
_atom_site_label
_atom_site_type_symbol
_atom_site_fract_x
_atom_site_fract_y
_atom_site_fract_z
_atom_site_U_iso_or_equiv
_atom_site_adp_type
_atom_site_occupancy
_atom_site_symmetry_multiplicity
_atom_site_calc_flag
_atom_site_refinement_flags
_atom_site_disorder_assembly
_atom_site_disorder_group
Cl4 Cl 0.6390(7) 0.2027(4) 0.5484(6) 0.0450(15) Uani 0.246(4) 1 d PDU A 1
Cl5 Cl 0.4609(11) 0.2303(5) 0.4421(8) 0.129(4) Uani 0.246(4) 1 d PDU A 1
Cl6 Cl 0.5445(8) 0.1453(4) 0.4042(6) 0.112(3) Uani 0.246(4) 1 d PDU A 1
C60 C 0.524(3) 0.1816(8) 0.4863(14) 0.099(4) Uani 0.246(4) 1 d PDU A 1
H60 H 0.4630 0.1672 0.5195 0.119 Uiso 0.246(4) 1 calc PR A 1
Cl4A Cl 0.6136(5) 0.2011(2) 0.5515(4) 0.110(2) Uani 0.624(5) 1 d PDU B 2
Cl5A Cl 0.4485(3) 0.20982(12) 0.41528(18) 0.0826(9) Uani 0.624(5) 1 d PDU B 2
Cl6A Cl 0.5842(3) 0.12988(10) 0.43432(14) 0.0796(9) Uani 0.624(5) 1 d PDU B 2
C60A C 0.5145(10) 0.1734(3) 0.4866(6) 0.077(2) Uani 0.624(5) 1 d PDU B 2
H60A H 0.4506 0.1592 0.5172 0.093 Uiso 0.624(5) 1 calc PR B 2
Cl4B Cl 0.4987(14) 0.2081(5) 0.5423(10) 0.118(4) Uani 0.130(3) 1 d PDU C 3
Cl5B Cl 0.525(3) 0.2313(9) 0.3798(14) 0.214(8) Uani 0.130(3) 1 d PDU C 3
Cl6B Cl 0.6453(15) 0.1541(7) 0.4538(10) 0.130(5) Uani 0.130(3) 1 d PDU C 3
C60B C 0.512(3) 0.1866(11) 0.4455(14) 0.113(5) Uani 0.130(3) 1 d PDU C 3
H60B H 0.4429 0.1666 0.4301 0.135 Uiso 0.130(3) 1 calc PR C 3
F1 F 0.33077(17) 0.45700(6) 0.30731(10) 0.0405(4) Uani 1 1 d . D .
F2 F 0.16042(17) 0.49692(6) 0.28798(10) 0.0426(5) Uani 1 1 d . D .
F3 F 0.42875(16) 0.27323(6) 0.68132(12) 0.0417(4) Uani 1 1 d . E .
F4 F 0.29750(17) 0.26391(6) 0.77605(10) 0.0382(4) Uani 1 1 d . E .
N1 N 0.1882(2) 0.45554(8) 0.40914(14) 0.0316(6) Uani 1 1 d . D .
N2 N 0.3055(2) 0.52606(9) 0.38340(15) 0.0338(6) Uani 1 1 d . D .
N3 N 0.2305(2) 0.30233(8) 0.65777(14) 0.0297(5) Uani 1 1 d . E .
N4 N 0.2708(2) 0.21871(8) 0.65863(14) 0.0316(6) Uani 1 1 d . E .
C1 C 0.1297(3) 0.41502(10) 0.40017(18) 0.0324(7) Uani 1 1 d . . .
C2 C 0.0974(3) 0.39942(10) 0.47350(17) 0.0314(6) Uani 1 1 d . . .
C3 C 0.1378(3) 0.43077(10) 0.52910(17) 0.0315(6) Uani 1 1 d . . .
C4 C 0.1950(3) 0.46614(10) 0.48914(17) 0.0303(6) Uani 1 1 d . . .
C5 C 0.2569(3) 0.50486(10) 0.51600(18) 0.0315(6) Uani 1 1 d . . .
C6 C 0.3100(3) 0.53431(10) 0.46433(18) 0.0326(7) Uani 1 1 d . D .
C7 C 0.3703(3) 0.57681(11) 0.47673(19) 0.0374(7) Uani 1 1 d D . .
C8 C 0.4009(3) 0.59249(11) 0.4047(2) 0.0389(7) Uani 1 1 d D D .
C9 C 0.3606(3) 0.56131(11) 0.3473(2) 0.0392(7) Uani 1 1 d . . .
C10 C 0.1071(3) 0.39264(11) 0.32268(18) 0.0394(7) Uani 1 1 d . . .
H10A H 0.0469 0.4100 0.2924 0.059 Uiso 1 1 calc R . .
H10B H 0.0791 0.3613 0.3305 0.059 Uiso 1 1 calc R . .
H10C H 0.1806 0.3919 0.2942 0.059 Uiso 1 1 calc R . .
C11 C 0.2678(3) 0.51482(10) 0.60082(18) 0.0330(7) Uani 1 1 d . . .
C12 C 0.1737(3) 0.53176(11) 0.64185(19) 0.0382(7) Uani 1 1 d . . .
H12 H 0.0980 0.5351 0.6163 0.046 Uiso 1 1 calc R . .
C13 C 0.1900(3) 0.54381(12) 0.71993(19) 0.0411(8) Uani 1 1 d . . .
H13 H 0.1250 0.5558 0.7469 0.049 Uiso 1 1 calc R . .
C14 C 0.2993(3) 0.53884(11) 0.7601(2) 0.0401(7) Uani 1 1 d . . .
C15 C 0.3906(3) 0.52074(13) 0.7184(2) 0.0453(8) Uani 1 1 d . . .
H15 H 0.4655 0.5161 0.7443 0.054 Uiso 1 1 calc R . .
C16 C 0.3765(3) 0.50908(12) 0.6398(2) 0.0438(8) Uani 1 1 d . . .
H16 H 0.4415 0.4972 0.6128 0.053 Uiso 1 1 calc R . .
C17 C 0.3242(4) 0.55503(14) 0.8443(2) 0.0505(9) Uani 1 1 d . . .
C18 C 0.4183(4) 0.59353(16) 0.8433(3) 0.0672(12) Uani 1 1 d . . .
H18A H 0.4894 0.5821 0.8187 0.101 Uiso 1 1 calc R . .
H18B H 0.4388 0.6031 0.8970 0.101 Uiso 1 1 calc R . .
H18C H 0.3864 0.6197 0.8134 0.101 Uiso 1 1 calc R . .
C19 C 0.3712(4) 0.51608(16) 0.8947(2) 0.0664(12) Uani 1 1 d . . .
H19A H 0.3128 0.4913 0.8946 0.100 Uiso 1 1 calc R . .
H19B H 0.3862 0.5270 0.9484 0.100 Uiso 1 1 calc R . .
H19C H 0.4451 0.5047 0.8739 0.100 Uiso 1 1 calc R . .
C20 C 0.2157(4) 0.57595(16) 0.8803(2) 0.0643(11) Uani 1 1 d . . .
H20A H 0.1890 0.6024 0.8492 0.096 Uiso 1 1 calc R . .
H20B H 0.2361 0.5857 0.9339 0.096 Uiso 1 1 calc R . .
H20C H 0.1523 0.5531 0.8809 0.096 Uiso 1 1 calc R . .
C21A C 0.4193(19) 0.6052(5) 0.5441(8) 0.041(3) Uani 0.422(17) 1 d PDU D 1
H21A H 0.4039 0.5909 0.5958 0.049 Uiso 0.422(17) 1 calc PR D 1
C22A C 0.551(2) 0.6157(9) 0.5354(15) 0.045(3) Uani 0.422(17) 1 d PDU D 1
H22 H 0.6088 0.6116 0.5764 0.054 Uiso 0.422(17) 1 calc PR D 1
C23A C 0.578(2) 0.6327(8) 0.4575(14) 0.047(3) Uani 0.422(17) 1 d PDU D 1
H23 H 0.6551 0.6410 0.4419 0.056 Uiso 0.422(17) 1 calc PR D 1
C24A C 0.476(2) 0.6350(6) 0.4099(11) 0.041(3) Uani 0.422(17) 1 d PDU D 1
H24A H 0.4924 0.6473 0.3568 0.049 Uiso 0.422(17) 1 calc PR D 1
C25A C 0.3837(18) 0.6701(8) 0.4588(11) 0.036(3) Uani 0.422(17) 1 d PDU D 1
H25A H 0.4198 0.7009 0.4629 0.044 Uiso 0.422(17) 1 calc PR D 1
H25B H 0.3082 0.6730 0.4279 0.044 Uiso 0.422(17) 1 calc PR D 1
C26A C 0.359(2) 0.6546(9) 0.5350(11) 0.047(3) Uani 0.422(17) 1 d PDU D 1
H26A H 0.2725 0.6524 0.5411 0.057 Uiso 0.422(17) 1 calc PR D 1
H26B H 0.3924 0.6759 0.5750 0.057 Uiso 0.422(17) 1 calc PR D 1
C21 C 0.4009(14) 0.6089(4) 0.5424(6) 0.040(2) Uani 0.578(17) 1 d PDU D 2
H21 H 0.3701 0.5993 0.5938 0.048 Uiso 0.578(17) 1 calc PR D 2
C22 C 0.5417(15) 0.6094(6) 0.5401(10) 0.039(2) Uani 0.578(17) 1 d PDU D 2
H22A H 0.5748 0.6299 0.5816 0.047 Uiso 0.578(17) 1 calc PR D 2
H22B H 0.5729 0.5782 0.5500 0.047 Uiso 0.578(17) 1 calc PR D 2
C23 C 0.5765(15) 0.6250(6) 0.4655(10) 0.048(3) Uani 0.578(17) 1 d PDU D 2
H23A H 0.6245 0.6009 0.4413 0.058 Uiso 0.578(17) 1 calc PR D 2
H23B H 0.6273 0.6524 0.4730 0.058 Uiso 0.578(17) 1 calc PR D 2
C24 C 0.4615(18) 0.6385(5) 0.4030(8) 0.044(3) Uani 0.578(17) 1 d PDU D 2
H24 H 0.4857 0.6480 0.3498 0.053 Uiso 0.578(17) 1 calc PR D 2
C25 C 0.3991(14) 0.6720(6) 0.4424(8) 0.039(2) Uani 0.578(17) 1 d PDU D 2
H25 H 0.3835 0.7017 0.4223 0.046 Uiso 0.578(17) 1 calc PR D 2
C26 C 0.3617(16) 0.6563(6) 0.5164(8) 0.042(2) Uani 0.578(17) 1 d PDU D 2
H26 H 0.3141 0.6749 0.5481 0.051 Uiso 0.578(17) 1 calc PR D 2
C27 C 0.3745(3) 0.56430(13) 0.2614(2) 0.0491(9) Uani 1 1 d . D .
H27A H 0.3508 0.5352 0.2369 0.074 Uiso 1 1 calc R . .
H27B H 0.4574 0.5707 0.2509 0.074 Uiso 1 1 calc R . .
H27C H 0.3245 0.5890 0.2398 0.074 Uiso 1 1 calc R . .
C28 C 0.2227(3) 0.34700(10) 0.67968(17) 0.0316(6) Uani 1 1 d . . .
C29 C 0.1500(3) 0.36998(10) 0.62453(17) 0.0311(6) Uani 1 1 d . . .
C30 C 0.1116(3) 0.33903(10) 0.56797(17) 0.0301(6) Uani 1 1 d . . .
C31 C 0.1617(3) 0.29624(10) 0.58864(16) 0.0291(6) Uani 1 1 d . . .
C32 C 0.1496(3) 0.25329(10) 0.55319(17) 0.0312(6) Uani 1 1 d . . .
C33 C 0.2036(3) 0.21477(11) 0.58829(17) 0.0340(7) Uani 1 1 d . E .
C34 C 0.1983(3) 0.16806(11) 0.56889(19) 0.0391(7) Uani 1 1 d D . .
C35 C 0.2574(3) 0.14439(10) 0.62819(18) 0.0382(7) Uani 1 1 d D E .
C36 C 0.3029(3) 0.17611(11) 0.68282(18) 0.0349(7) Uani 1 1 d . . .
C37 C 0.2846(3) 0.36572(11) 0.75142(18) 0.0380(7) Uani 1 1 d . . .
H37A H 0.2407 0.3572 0.7975 0.057 Uiso 1 1 calc R . .
H37B H 0.2887 0.3991 0.7476 0.057 Uiso 1 1 calc R . .
H37C H 0.3648 0.3531 0.7563 0.057 Uiso 1 1 calc R . .
C38 C 0.0732(3) 0.24905(10) 0.48038(17) 0.0321(6) Uani 1 1 d . . .
C39 C 0.1192(3) 0.25638(13) 0.40742(19) 0.0434(8) Uani 1 1 d . . .
H39 H 0.2019 0.2611 0.4034 0.052 Uiso 1 1 calc R . .
C40 C 0.0465(3) 0.25695(13) 0.34081(19) 0.0444(8) Uani 1 1 d . . .
H40 H 0.0805 0.2620 0.2917 0.053 Uiso 1 1 calc R . .
C41 C -0.0746(3) 0.25043(11) 0.34328(18) 0.0387(7) Uani 1 1 d . . .
C42 C -0.1188(3) 0.24138(12) 0.4158(2) 0.0436(8) Uani 1 1 d . . .
H42 H -0.2009 0.2355 0.4196 0.052 Uiso 1 1 calc R . .
C43 C -0.0458(3) 0.24067(12) 0.48361(19) 0.0410(8) Uani 1 1 d . . .
H43 H -0.0789 0.2343 0.5326 0.049 Uiso 1 1 calc R . .
C44 C -0.1534(3) 0.25409(13) 0.2680(2) 0.0480(9) Uani 1 1 d . . .
C45 C -0.1471(6) 0.30354(16) 0.2382(3) 0.096(2) Uani 1 1 d . . .
H45A H -0.2004 0.3071 0.1919 0.145 Uiso 1 1 calc R . .
H45B H -0.0659 0.3105 0.2242 0.145 Uiso 1 1 calc R . .
H45C H -0.1712 0.3246 0.2792 0.145 Uiso 1 1 calc R . .
C46 C -0.1084(4) 0.22274(16) 0.2049(2) 0.0596(11) Uani 1 1 d . . .
H46A H -0.1133 0.1909 0.2222 0.089 Uiso 1 1 calc R . .
H46B H -0.0260 0.2303 0.1950 0.089 Uiso 1 1 calc R . .
H46C H -0.1570 0.2268 0.1566 0.089 Uiso 1 1 calc R . .
C47 C -0.2819(4) 0.2413(2) 0.2811(3) 0.0805(16) Uani 1 1 d . . .
H47A H -0.3263 0.2406 0.2308 0.121 Uiso 1 1 calc R . .
H47B H -0.3170 0.2640 0.3153 0.121 Uiso 1 1 calc R . .
H47C H -0.2849 0.2111 0.3057 0.121 Uiso 1 1 calc R . .
C48 C 0.1524(17) 0.1387(5) 0.5024(9) 0.037(3) Uani 0.524(19) 1 d PDU E 1
H48 H 0.1188 0.1568 0.4572 0.044 Uiso 0.524(19) 1 calc PR E 1
C49 C 0.2478(17) 0.1037(6) 0.4784(12) 0.041(3) Uani 0.524(19) 1 d PDU E 1
H49 H 0.2722 0.0996 0.4264 0.049 Uiso 0.524(19) 1 calc PR E 1
C50 C 0.291(2) 0.0801(7) 0.5398(15) 0.045(3) Uani 0.524(19) 1 d PDU E 1
H50 H 0.3494 0.0569 0.5346 0.054 Uiso 0.524(19) 1 calc PR E 1
C51 C 0.241(2) 0.0931(4) 0.6215(12) 0.037(3) Uani 0.524(19) 1 d PDU E 1
H51 H 0.2805 0.0761 0.6659 0.044 Uiso 0.524(19) 1 calc PR E 1
C52 C 0.112(2) 0.0834(9) 0.6135(13) 0.038(3) Uani 0.524(19) 1 d PDU E 1
H52A H 0.0732 0.0929 0.6616 0.046 Uiso 0.524(19) 1 calc PR E 1
H52B H 0.0994 0.0502 0.6060 0.046 Uiso 0.524(19) 1 calc PR E 1
C53 C 0.0590(15) 0.1099(7) 0.5428(10) 0.038(3) Uani 0.524(19) 1 d PDU E 1
H53A H 0.0232 0.0879 0.5047 0.046 Uiso 0.524(19) 1 calc PR E 1
H53B H -0.0046 0.1302 0.5604 0.046 Uiso 0.524(19) 1 calc PR E 1
C48A C 0.1325(19) 0.1380(5) 0.5110(10) 0.038(3) Uani 0.476(19) 1 d PDU E 2
H48A H 0.0848 0.1554 0.4705 0.046 Uiso 0.476(19) 1 calc PR E 2
C49A C 0.2354(19) 0.1110(7) 0.4775(12) 0.041(3) Uani 0.476(19) 1 d PDU E 2
H49A H 0.2887 0.1326 0.4517 0.049 Uiso 0.476(19) 1 calc PR E 2
H49B H 0.2032 0.0897 0.4369 0.049 Uiso 0.476(19) 1 calc PR E 2
C50A C 0.308(2) 0.0834(7) 0.5391(16) 0.042(3) Uani 0.476(19) 1 d PDU E 2
H50A H 0.3025 0.0503 0.5272 0.050 Uiso 0.476(19) 1 calc PR E 2
H50B H 0.3922 0.0926 0.5390 0.050 Uiso 0.476(19) 1 calc PR E 2
C51A C 0.259(2) 0.0930(4) 0.6170(14) 0.040(3) Uani 0.476(19) 1 d PDU E 2
H51A H 0.3019 0.0765 0.6607 0.048 Uiso 0.476(19) 1 calc PR E 2
C52A C 0.124(3) 0.0798(11) 0.6088(16) 0.061(8) Uani 0.476(19) 1 d PD E 2
H52C H 0.0908 0.0574 0.6414 0.074 Uiso 0.476(19) 1 calc PR E 2
C53A C 0.060(2) 0.1016(8) 0.5540(13) 0.057(6) Uani 0.476(19) 1 d PD E 2
H53C H -0.0214 0.0955 0.5425 0.068 Uiso 0.476(19) 1 calc PR E 2
C54 C 0.3777(3) 0.16808(11) 0.75548(19) 0.0413(8) Uani 1 1 d . E .
H54A H 0.4544 0.1832 0.7507 0.062 Uiso 1 1 calc R . .
H54B H 0.3899 0.1351 0.7628 0.062 Uiso 1 1 calc R . .
H54C H 0.3379 0.1806 0.8006 0.062 Uiso 1 1 calc R . .
C55 C 0.1079(3) 0.41873(10) 0.61244(17) 0.0319(6) Uani 1 1 d . . .
H55 H 0.1410 0.4407 0.6525 0.038 Uiso 1 1 calc R . .
C56 C -0.0301(3) 0.41563(11) 0.6099(2) 0.0397(8) Uani 1 1 d . . .
H56A H -0.0570 0.4066 0.6621 0.048 Uiso 1 1 calc R . .
H56B H -0.0641 0.4461 0.5971 0.048 Uiso 1 1 calc R . .
C57 C -0.0753(3) 0.38024(11) 0.54806(19) 0.0380(7) Uani 1 1 d . . .
H57A H -0.1303 0.3954 0.5098 0.046 Uiso 1 1 calc R . .
H57B H -0.1191 0.3556 0.5742 0.046 Uiso 1 1 calc R . .
C58 C 0.0306(3) 0.35884(10) 0.50407(17) 0.0315(6) Uani 1 1 d . . .
H58 H 0.0057 0.3362 0.4627 0.038 Uiso 1 1 calc R . .
B1 B 0.2468(3) 0.48329(12) 0.3441(2) 0.0351(8) Uani 1 1 d . . .
B2 B 0.3106(3) 0.26484(12) 0.6963(2) 0.0307(7) Uani 1 1 d . . .
Cl1 Cl 0.17232(12) 0.54193(4) 0.08815(6) 0.0712(3) Uani 1 1 d . . .
Cl2 Cl 0.08120(13) 0.62411(4) 0.15598(7) 0.0800(4) Uani 1 1 d . . .
Cl3 Cl -0.05263(11) 0.54042(4) 0.16296(8) 0.0805(4) Uani 1 1 d . . .
C59 C 0.0885(4) 0.56454(13) 0.1630(2) 0.0554(10) Uani 1 1 d . . .
H59 H 0.1299 0.5568 0.2140 0.066 Uiso 1 1 calc R . .

loop_
_atom_site_aniso_label
_atom_site_aniso_U_11
_atom_site_aniso_U_22
_atom_site_aniso_U_33
_atom_site_aniso_U_23
_atom_site_aniso_U_13
_atom_site_aniso_U_12
Cl4 0.039(2) 0.044(3) 0.051(3) 0.006(2) -0.0011(19) 0.014(2)
Cl5 0.106(6) 0.149(8) 0.131(8) 0.039(6) -0.023(6) 0.003(6)
Cl6 0.104(5) 0.131(7) 0.102(6) -0.022(5) -0.001(4) 0.018(5)
C60 0.097(7) 0.115(8) 0.083(7) 0.017(7) -0.012(7) -0.001(7)
Cl4A 0.164(5) 0.064(2) 0.099(3) 0.0097(19) -0.047(3) -0.019(3)
Cl5A 0.0811(17) 0.098(2) 0.0688(17) 0.0284(13) 0.0040(13) 0.0255(16)
Cl6A 0.110(2) 0.0782(16) 0.0515(13) 0.0048(10) 0.0118(12) 0.0236(14)
C60A 0.077(4) 0.092(5) 0.062(4) 0.031(4) -0.009(4) -0.003(4)
Cl4B 0.091(8) 0.098(8) 0.165(9) 0.001(7) 0.034(7) 0.000(6)
Cl5B 0.225(15) 0.226(14) 0.193(14) 0.036(12) 0.019(14) 0.008(14)
Cl6B 0.114(9) 0.142(10) 0.134(10) 0.031(9) 0.002(8) -0.007(8)
C60B 0.108(8) 0.123(8) 0.107(8) 0.015(8) -0.004(8) 0.009(8)
F1 0.0448(11) 0.0386(10) 0.0389(10) 0.0008(8) 0.0125(8) 0.0048(8)
F2 0.0486(11) 0.0421(11) 0.0368(10) 0.0119(8) -0.0026(8) 0.0022(9)
F3 0.0336(10) 0.0337(10) 0.0575(12) 0.0095(8) -0.0003(8) -0.0002(8)
F4 0.0534(11) 0.0352(10) 0.0256(9) 0.0014(7) -0.0059(8) -0.0003(8)
N1 0.0342(14) 0.0306(13) 0.0302(13) 0.0038(10) 0.0027(10) 0.0052(10)
N2 0.0357(14) 0.0300(13) 0.0358(14) 0.0079(11) 0.0040(11) 0.0033(11)
N3 0.0336(13) 0.0292(13) 0.0263(12) 0.0007(10) -0.0004(10) 0.0010(10)
N4 0.0404(14) 0.0282(13) 0.0259(12) 0.0025(10) -0.0030(10) 0.0007(11)
C1 0.0311(15) 0.0304(16) 0.0356(16) 0.0045(12) -0.0001(12) 0.0050(12)
C2 0.0313(16) 0.0291(15) 0.0339(16) 0.0042(12) 0.0006(12) 0.0036(12)
C3 0.0338(16) 0.0320(16) 0.0288(15) 0.0051(12) 0.0026(12) 0.0083(12)
C4 0.0309(15) 0.0280(15) 0.0322(15) 0.0028(12) 0.0051(12) 0.0073(12)
C5 0.0305(15) 0.0284(15) 0.0359(16) 0.0031(12) 0.0048(12) 0.0100(12)
C6 0.0341(16) 0.0277(15) 0.0363(16) 0.0022(12) 0.0047(13) 0.0071(12)
C7 0.0370(17) 0.0302(16) 0.0457(19) 0.0026(14) 0.0103(14) 0.0061(13)
C8 0.0369(17) 0.0301(16) 0.050(2) 0.0051(14) 0.0082(14) 0.0030(13)
C9 0.0365(17) 0.0350(17) 0.0467(19) 0.0132(14) 0.0076(14) 0.0053(14)
C10 0.0466(19) 0.0394(18) 0.0320(16) 0.0047(13) -0.0018(14) 0.0025(15)
C11 0.0340(16) 0.0269(15) 0.0382(17) 0.0025(12) 0.0038(13) 0.0032(12)
C12 0.0396(18) 0.0371(17) 0.0381(18) 0.0035(14) 0.0041(14) 0.0085(14)
C13 0.0452(19) 0.0420(19) 0.0368(18) 0.0017(14) 0.0086(14) 0.0082(15)
C14 0.0458(19) 0.0368(18) 0.0380(18) 0.0008(14) 0.0027(14) -0.0011(14)
C15 0.0394(18) 0.056(2) 0.0401(19) -0.0028(16) -0.0034(15) 0.0037(16)
C16 0.0354(18) 0.050(2) 0.047(2) -0.0036(16) 0.0041(14) 0.0043(15)
C17 0.054(2) 0.055(2) 0.042(2) -0.0019(17) 0.0028(16) -0.0014(18)
C18 0.080(3) 0.064(3) 0.057(3) -0.009(2) -0.003(2) -0.018(2)
C19 0.082(3) 0.073(3) 0.044(2) 0.009(2) -0.009(2) -0.011(2)
C20 0.075(3) 0.074(3) 0.045(2) -0.010(2) 0.010(2) 0.001(2)
C21A 0.038(6) 0.030(5) 0.056(5) 0.001(4) 0.015(4) 0.005(4)
C22A 0.039(5) 0.040(6) 0.057(5) 0.006(5) 0.000(5) 0.004(5)
C23A 0.039(5) 0.035(6) 0.066(5) 0.019(5) 0.011(4) -0.004(5)
C24A 0.037(6) 0.029(5) 0.058(5) 0.011(4) 0.011(5) 0.004(4)
C25A 0.036(5) 0.024(4) 0.050(7) 0.007(5) 0.011(5) -0.001(4)
C26A 0.040(5) 0.038(5) 0.065(7) -0.003(5) 0.006(5) 0.002(4)
C21 0.031(5) 0.033(4) 0.057(4) -0.005(3) 0.012(3) 0.001(3)
C22 0.035(4) 0.034(5) 0.049(4) 0.010(3) 0.005(3) -0.003(3)
C23 0.033(4) 0.036(5) 0.075(5) 0.017(4) 0.004(4) -0.003(4)
C24 0.039(5) 0.037(4) 0.057(4) 0.017(3) 0.004(3) 0.001(4)
C25 0.040(4) 0.028(3) 0.049(5) 0.010(3) 0.011(4) -0.004(3)
C26 0.038(4) 0.030(3) 0.059(6) -0.008(4) 0.009(4) 0.001(3)
C27 0.051(2) 0.053(2) 0.044(2) 0.0160(17) 0.0025(16) -0.0046(17)
C28 0.0345(16) 0.0308(15) 0.0297(15) 0.0007(12) 0.0045(12) -0.0001(12)
C29 0.0328(16) 0.0296(15) 0.0312(15) 0.0035(12) 0.0057(12) 0.0009(12)
C30 0.0300(15) 0.0311(15) 0.0294(15) 0.0027(12) 0.0027(12) 0.0000(12)
C31 0.0320(15) 0.0310(15) 0.0240(14) 0.0021(11) -0.0010(11) 0.0008(12)
C32 0.0325(16) 0.0328(16) 0.0282(15) 0.0015(12) -0.0012(12) 0.0002(12)
C33 0.0403(17) 0.0328(16) 0.0284(15) 0.0015(12) -0.0044(12) -0.0010(13)
C34 0.052(2) 0.0309(16) 0.0341(17) 0.0002(13) -0.0062(14) -0.0011(14)
C35 0.055(2) 0.0285(16) 0.0313(16) 0.0016(13) -0.0023(14) -0.0005(14)
C36 0.0440(18) 0.0310(16) 0.0293(15) 0.0012(12) -0.0036(13) 0.0002(13)
C37 0.050(2) 0.0354(17) 0.0278(16) -0.0023(13) -0.0033(14) 0.0018(14)
C38 0.0381(16) 0.0295(15) 0.0283(15) 0.0009(12) -0.0040(12) 0.0037(13)
C39 0.0397(18) 0.061(2) 0.0296(16) 0.0011(15) 0.0001(13) 0.0053(16)
C40 0.0448(19) 0.062(2) 0.0261(16) -0.0008(15) 0.0004(14) 0.0058(17)
C41 0.0441(18) 0.0427(18) 0.0288(16) -0.0050(13) -0.0073(13) 0.0090(15)
C42 0.0367(18) 0.055(2) 0.0385(18) -0.0056(15) -0.0034(14) -0.0010(15)
C43 0.0440(19) 0.049(2) 0.0301(17) 0.0018(14) -0.0032(14) -0.0063(15)
C44 0.050(2) 0.057(2) 0.0360(19) -0.0057(16) -0.0123(16) 0.0079(17)
C45 0.139(5) 0.059(3) 0.086(4) 0.009(3) -0.073(4) 0.007(3)
C46 0.063(3) 0.082(3) 0.0331(19) -0.0091(19) -0.0101(17) 0.004(2)
C47 0.047(2) 0.144(5) 0.049(2) -0.014(3) -0.0143(19) 0.011(3)
C48 0.051(6) 0.034(4) 0.025(4) 0.001(3) -0.001(4) -0.003(4)
C49 0.054(5) 0.031(5) 0.038(4) -0.013(4) 0.001(4) 0.006(4)
C50 0.058(6) 0.035(5) 0.042(4) -0.002(4) -0.002(4) -0.001(4)
C51 0.054(7) 0.032(4) 0.026(4) 0.003(4) -0.002(4) 0.001(4)
C52 0.050(6) 0.032(6) 0.032(6) 0.003(5) -0.006(5) -0.004(5)
C53 0.049(6) 0.038(6) 0.026(4) -0.003(5) -0.009(4) -0.008(4)
C48A 0.053(7) 0.031(4) 0.031(5) -0.002(4) -0.008(5) 0.001(4)
C49A 0.060(6) 0.029(5) 0.032(4) 0.005(4) -0.007(4) 0.000(4)
C50A 0.060(6) 0.029(5) 0.036(4) -0.002(4) -0.005(5) 0.000(4)
C51A 0.053(7) 0.030(5) 0.037(5) 0.004(4) -0.006(5) -0.002(4)
C52A 0.096(17) 0.048(12) 0.040(9) 0.003(7) -0.001(9) -0.020(10)
C53A 0.076(11) 0.044(9) 0.052(10) 0.002(6) 0.020(8) -0.027(7)
C54 0.060(2) 0.0317(16) 0.0317(16) 0.0038(13) -0.0106(15) 0.0030(15)
C55 0.0354(16) 0.0303(16) 0.0302(15) 0.0034(12) 0.0050(12) 0.0034(13)
C56 0.0361(18) 0.0412(18) 0.0424(18) 0.0057(14) 0.0086(14) 0.0100(14)
C57 0.0305(16) 0.0411(18) 0.0426(18) 0.0073(14) 0.0029(13) 0.0027(13)
C58 0.0308(16) 0.0325(16) 0.0312(15) 0.0033(12) 0.0003(12) 0.0023(12)
B1 0.040(2) 0.0332(18) 0.0325(18) 0.0066(14) 0.0032(15) 0.0040(15)
B2 0.0337(18) 0.0286(17) 0.0295(17) 0.0031(13) -0.0016(13) -0.0006(14)
Cl1 0.0931(9) 0.0675(7) 0.0533(6) 0.0032(5) 0.0063(6) 0.0045(6)
Cl2 0.1138(10) 0.0457(6) 0.0776(8) 0.0019(5) -0.0330(7) 0.0058(6)
Cl3 0.0624(7) 0.0776(8) 0.1007(10) 0.0175(7) -0.0055(6) -0.0031(6)
C59 0.067(3) 0.046(2) 0.052(2) 0.0097(17) -0.0078(19) 0.0051(19)

loop_
_atom_type_symbol
_atom_type_description
_atom_type_scat_dispersion_real
_atom_type_scat_dispersion_imag
_atom_type_scat_source
C C 0.0181 0.0091
;
International Tables for Crystallography
(1992, Vol. C, Tables 4.2.6.8 and 6.1.1.4)
;
H H 0.0000 0.0000
;
International Tables for Crystallography
(1992, Vol. C, Table 6.1.1.4)
;
B B 0.0090 0.0039
;
International Tables for Crystallography
(1992, Vol. C, Tables 4.2.6.8 and 6.1.1.4)
;
N N 0.0311 0.0180
;
International Tables for Crystallography
(1992, Vol. C, Tables 4.2.6.8 and 6.1.1.4)
;
F F 0.0727 0.0534
;
International Tables for Crystallography
(1992, Vol. C, Tables 4.2.6.8 and 6.1.1.4)
;
Cl Cl 0.3639 0.7018
;
International Tables for Crystallography
(1992, Vol. C, Tables 4.2.6.8 and 6.1.1.4)
;

loop_
_geom_angle_atom_site_label_1
_geom_angle_atom_site_label_2
_geom_angle_atom_site_label_3
_geom_angle
Cl5 C60 Cl4 104.7(13)
Cl5 C60 Cl6 102.0(13)
Cl4 C60 Cl6 124.4(18)
Cl5 C60 H60 108.2
Cl4 C60 H60 108.2
Cl6 C60 H60 108.2
Cl4A C60A Cl6A 111.7(6)
Cl4A C60A Cl5A 113.7(6)
Cl6A C60A Cl5A 105.7(5)
Cl4A C60A H60A 108.5
Cl6A C60A H60A 108.5
Cl5A C60A H60A 108.5
Cl5B C60B Cl4B 110.6(19)
Cl5B C60B Cl6B 111.0(18)
Cl4B C60B Cl6B 102.3(15)
Cl5B C60B H60B 110.9
Cl4B C60B H60B 110.9
Cl6B C60B H60B 110.9
C1 N1 C4 108.0(2)
C1 N1 B1 126.5(3)
C4 N1 B1 125.3(3)
C9 N2 C6 108.5(3)
C9 N2 B1 127.3(3)
C6 N2 B1 124.2(2)
C28 N3 C31 108.3(2)
C28 N3 B2 127.1(2)
C31 N3 B2 124.4(2)
C36 N4 C33 108.4(2)
C36 N4 B2 126.9(2)
C33 N4 B2 124.5(2)
N1 C1 C2 109.0(3)
N1 C1 C10 123.1(3)
C2 C1 C10 127.9(3)
C3 C2 C1 108.1(3)
C3 C2 C58 115.9(3)
C1 C2 C58 136.0(3)
C2 C3 C4 107.3(3)
C2 C3 C55 114.3(3)
C4 C3 C55 138.4(3)
C5 C4 N1 120.4(3)
C5 C4 C3 131.8(3)
N1 C4 C3 107.6(3)
C6 C5 C4 121.1(3)
C6 C5 C11 118.8(3)
C4 C5 C11 120.1(3)
C5 C6 N2 121.5(3)
C5 C6 C7 131.4(3)
N2 C6 C7 107.0(3)
C8 C7 C6 107.1(3)
C8 C7 C21 114.0(5)
C6 C7 C21 138.8(5)
C8 C7 C21A 113.9(6)
C6 C7 C21A 138.6(6)
C7 C8 C9 108.9(3)
C7 C8 C24A 112.7(8)
C9 C8 C24A 138.1(8)
C7 C8 C24 116.5(6)
C9 C8 C24 134.4(6)
N2 C9 C8 108.4(3)
N2 C9 C27 124.0(3)
C8 C9 C27 127.5(3)
C1 C10 H10A 109.5
C1 C10 H10B 109.5
H10A C10 H10B 109.5
C1 C10 H10C 109.5
H10A C10 H10C 109.5
H10B C10 H10C 109.5
C16 C11 C12 118.9(3)
C16 C11 C5 119.0(3)
C12 C11 C5 122.0(3)
C13 C12 C11 120.2(3)
C13 C12 H12 119.9
C11 C12 H12 119.9
C12 C13 C14 121.9(3)
C12 C13 H13 119.1
C14 C13 H13 119.1
C15 C14 C13 116.7(3)
C15 C14 C17 119.4(3)
C13 C14 C17 123.8(3)
C14 C15 C16 122.3(3)
C14 C15 H15 118.9
C16 C15 H15 118.9
C11 C16 C15 120.1(3)
C11 C16 H16 120.0
C15 C16 H16 120.0
C19 C17 C20 110.0(4)
C19 C17 C14 110.6(3)
C20 C17 C14 112.6(3)
C19 C17 C18 109.1(4)
C20 C17 C18 106.2(4)
C14 C17 C18 108.3(3)
C17 C18 H18A 109.5
C17 C18 H18B 109.5
H18A C18 H18B 109.5
C17 C18 H18C 109.5
H18A C18 H18C 109.5
H18B C18 H18C 109.5
C17 C19 H19A 109.5
C17 C19 H19B 109.5
H19A C19 H19B 109.5
C17 C19 H19C 109.5
H19A C19 H19C 109.5
H19B C19 H19C 109.5
C17 C20 H20A 109.5
C17 C20 H20B 109.5
H20A C20 H20B 109.5
C17 C20 H20C 109.5
H20A C20 H20C 109.5
H20B C20 H20C 109.5
C7 C21A C22A 111.3(16)
C7 C21A C26A 106.2(14)
C22A C21A C26A 102.7(12)
C7 C21A H21A 112.0
C22A C21A H21A 112.0
C26A C21A H21A 112.0
C23A C22A C21A 113.6(18)
C23A C22A H22 123.2
C21A C22A H22 123.2
C24A C23A C22A 110.2(19)
C24A C23A H23 124.9
C22A C23A H23 124.9
C23A C24A C8 116.7(18)
C23A C24A C25A 104.6(12)
C8 C24A C25A 99.8(15)
C23A C24A H24A 111.6
C8 C24A H24A 111.6
C25A C24A H24A 111.6
C26A C25A C24A 114.0(16)
C26A C25A H25A 108.7
C24A C25A H25A 108.7
C26A C25A H25B 108.7
C24A C25A H25B 108.7
H25A C25A H25B 107.6
C25A C26A C21A 106.2(15)
C25A C26A H26A 110.5
C21A C26A H26A 110.5
C25A C26A H26B 110.5
C21A C26A H26B 110.5
H26A C26A H26B 108.7
C7 C21 C26 107.3(9)
C7 C21 C22 100.9(11)
C26 C21 C22 105.4(9)
C7 C21 H21 114.0
C26 C21 H21 114.0
C22 C21 H21 114.0
C23 C22 C21 109.7(12)
C23 C22 H22A 109.7
C21 C22 H22A 109.7
C23 C22 H22B 109.7
C21 C22 H22B 109.7
H22A C22 H22B 108.2
C22 C23 C24 114.0(13)
C22 C23 H23A 108.8
C24 C23 H23A 108.8
C22 C23 H23B 108.8
C24 C23 H23B 108.8
H23A C23 H23B 107.7
C25 C24 C8 112.1(14)
C25 C24 C23 104.3(9)
C8 C24 C23 96.8(11)
C25 C24 H24 114.0
C8 C24 H24 114.0
C23 C24 H24 114.0
C24 C25 C26 112.3(13)
C24 C25 H25 123.9
C26 C25 H25 123.9
C25 C26 C21 117.3(12)
C25 C26 H26 121.3
C21 C26 H26 121.3
C9 C27 H27A 109.5
C9 C27 H27B 109.5
H27A C27 H27B 109.5
C9 C27 H27C 109.5
H27A C27 H27C 109.5
H27B C27 H27C 109.5
N3 C28 C29 108.5(3)
N3 C28 C37 123.0(3)
C29 C28 C37 128.5(3)
C30 C29 C28 108.5(3)
C30 C29 C55 115.6(3)
C28 C29 C55 135.9(3)
C29 C30 C31 107.0(3)
C29 C30 C58 114.8(3)
C31 C30 C58 138.2(3)
C32 C31 N3 121.4(3)
C32 C31 C30 130.9(3)
N3 C31 C30 107.6(2)
C31 C32 C33 120.1(3)
C31 C32 C38 118.7(3)
C33 C32 C38 121.2(3)
N4 C33 C32 120.8(3)
N4 C33 C34 107.4(3)
C32 C33 C34 131.6(3)
C35 C34 C33 107.4(3)
C35 C34 C48A 113.9(7)
C33 C34 C48A 137.8(7)
C35 C34 C48 114.4(7)
C33 C34 C48 138.1(7)
C34 C35 C36 108.3(3)
C34 C35 C51 112.7(7)
C36 C35 C51 138.3(7)
C34 C35 C51A 114.3(8)
C36 C35 C51A 137.4(8)
N4 C36 C35 108.5(3)
N4 C36 C54 122.2(3)
C35 C36 C54 129.2(3)
C28 C37 H37A 109.5
C28 C37 H37B 109.5
H37A C37 H37B 109.5
C28 C37 H37C 109.5
H37A C37 H37C 109.5
H37B C37 H37C 109.5
C43 C38 C39 117.9(3)
C43 C38 C32 121.2(3)
C39 C38 C32 120.8(3)
C40 C39 C38 120.8(3)
C40 C39 H39 119.6
C38 C39 H39 119.6
C39 C40 C41 122.1(3)
C39 C40 H40 119.0
C41 C40 H40 119.0
C42 C41 C40 116.6(3)
C42 C41 C44 123.1(3)
C40 C41 C44 120.3(3)
C41 C42 C43 121.7(3)
C41 C42 H42 119.2
C43 C42 H42 119.2
C38 C43 C42 120.8(3)
C38 C43 H43 119.6
C42 C43 H43 119.6
C46 C44 C47 107.7(3)
C46 C44 C45 108.0(4)
C47 C44 C45 109.6(4)
C46 C44 C41 110.7(3)
C47 C44 C41 112.5(3)
C45 C44 C41 108.1(3)
C44 C45 H45A 109.5
C44 C45 H45B 109.5
H45A C45 H45B 109.5
C44 C45 H45C 109.5
H45A C45 H45C 109.5
H45B C45 H45C 109.5
C44 C46 H46A 109.5
C44 C46 H46B 109.5
H46A C46 H46B 109.5
C44 C46 H46C 109.5
H46A C46 H46C 109.5
H46B C46 H46C 109.5
C44 C47 H47A 109.5
C44 C47 H47B 109.5
H47A C47 H47B 109.5
C44 C47 H47C 109.5
H47A C47 H47C 109.5
H47B C47 H47C 109.5
C34 C48 C53 101.3(12)
C34 C48 C49 110.7(12)
C53 C48 C49 104.9(10)
C34 C48 H48 113.0
C53 C48 H48 113.0
C49 C48 H48 113.0
C50 C49 C48 111.7(18)
C50 C49 H49 124.1
C48 C49 H49 124.1
C49 C50 C51 116.0(19)
C49 C50 H50 122.0
C51 C50 H50 122.0
C52 C51 C35 108.3(16)
C52 C51 C50 105.1(11)
C35 C51 C50 104.8(14)
C52 C51 H51 112.7
C35 C51 H51 112.7
C50 C51 H51 112.7
C51 C52 C53 109.3(17)
C51 C52 H52A 109.8
C53 C52 H52A 109.8
C51 C52 H52B 109.8
C53 C52 H52B 109.8
H52A C52 H52B 108.3
C48 C53 C52 111.9(14)
C48 C53 H53A 109.2
C52 C53 H53A 109.2
C48 C53 H53B 109.2
C52 C53 H53B 109.2
H53A C53 H53B 107.9
C34 C48A C49A 100.6(14)
C34 C48A C53A 110.4(14)
C49A C48A C53A 104.4(11)
C34 C48A H48A 113.5
C49A C48A H48A 113.5
C53A C48A H48A 113.5
C48A C49A C50A 113.9(17)
C48A C49A H49A 108.8
C50A C49A H49A 108.8
C48A C49A H49B 108.8
C50A C49A H49B 108.8
H49A C49A H49B 107.7
C51A C50A C49A 107.9(18)
C51A C50A H50A 110.1
C49A C50A H50A 110.1
C51A C50A H50B 110.1
C49A C50A H50B 110.1
H50A C50A H50B 108.4
C50A C51A C35 107.7(16)
C50A C51A C52A 105.6(12)
C35 C51A C52A 103.9(18)
C50A C51A H51A 113.0
C35 C51A H51A 113.0
C52A C51A H51A 113.0
C53A C52A C51A 117(2)
C53A C52A H52C 121.7
C51A C52A H52C 121.7
C52A C53A C48A 112(2)
C52A C53A H53C 123.9
C48A C53A H53C 123.9
C36 C54 H54A 109.5
C36 C54 H54B 109.5
H54A C54 H54B 109.5
C36 C54 H54C 109.5
H54A C54 H54C 109.5
H54B C54 H54C 109.5
C29 C55 C3 105.4(2)
C29 C55 C56 104.9(2)
C3 C55 C56 104.3(2)
C29 C55 H55 113.7
C3 C55 H55 113.7
C56 C55 H55 113.7
C57 C56 C55 111.0(3)
C57 C56 H56A 109.4
C55 C56 H56A 109.4
C57 C56 H56B 109.4
C55 C56 H56B 109.4
H56A C56 H56B 108.0
C56 C57 C58 110.9(3)
C56 C57 H57A 109.5
C58 C57 H57A 109.5
C56 C57 H57B 109.5
C58 C57 H57B 109.5
H57A C57 H57B 108.1
C2 C58 C30 104.7(2)
C2 C58 C57 104.8(2)
C30 C58 C57 104.9(2)
C2 C58 H58 113.8
C30 C58 H58 113.8
C57 C58 H58 113.8
F1 B1 F2 108.5(3)
F1 B1 N1 110.8(3)
F2 B1 N1 109.6(3)
F1 B1 N2 110.6(3)
F2 B1 N2 110.0(3)
N1 B1 N2 107.3(3)
F4 B2 F3 109.2(3)
F4 B2 N3 110.5(3)
F3 B2 N3 110.2(2)
F4 B2 N4 110.7(2)
F3 B2 N4 109.9(3)
N3 B2 N4 106.4(2)
Cl3 C59 Cl2 111.2(2)
Cl3 C59 Cl1 111.7(2)
Cl2 C59 Cl1 110.5(2)
Cl3 C59 H59 107.7
Cl2 C59 H59 107.7
Cl1 C59 H59 107.7

loop_
_geom_bond_atom_site_label_1
_geom_bond_atom_site_label_2
_geom_bond_distance
Cl4 C60 1.761(19)
Cl5 C60 1.749(19)
Cl6 C60 1.783(19)
C60 H60 1.0000
Cl4A C60A 1.746(9)
Cl5A C60A 1.763(8)
Cl6A C60A 1.758(10)
C60A H60A 1.0000
Cl4B C60B 1.78(2)
Cl5B C60B 1.73(2)
Cl6B C60B 1.79(2)
C60B H60B 1.0000
F1 B1 1.392(4)
F2 B1 1.399(4)
F3 B2 1.393(4)
F4 B2 1.379(4)
N1 C1 1.362(4)
N1 C4 1.403(4)
N1 B1 1.548(4)
N2 C9 1.364(4)
N2 C6 1.405(4)
N2 B1 1.556(5)
N3 C28 1.362(4)
N3 C31 1.401(4)
N3 B2 1.552(4)
N4 C36 1.357(4)
N4 C33 1.402(4)
N4 B2 1.553(4)
C1 C2 1.397(4)
C1 C10 1.491(4)
C2 C3 1.385(4)
C2 C58 1.511(4)
C3 C4 1.411(4)
C3 C55 1.520(4)
C4 C5 1.399(4)
C5 C6 1.388(4)
C5 C11 1.480(4)
C6 C7 1.429(4)
C7 C8 1.372(4)
C7 C21 1.493(10)
C7 C21A 1.508(12)
C8 C9 1.402(5)
C8 C24A 1.505(12)
C8 C24 1.509(10)
C9 C27 1.488(5)
C10 H10A 0.9800
C10 H10B 0.9800
C10 H10C 0.9800
C11 C16 1.385(5)
C11 C12 1.390(4)
C12 C13 1.387(5)
C12 H12 0.9500
C13 C14 1.398(5)
C13 H13 0.9500
C14 C15 1.385(5)
C14 C17 1.530(5)
C15 C16 1.389(5)
C15 H15 0.9500
C16 H16 0.9500
C17 C19 1.512(6)
C17 C20 1.523(6)
C17 C18 1.550(6)
C18 H18A 0.9800
C18 H18B 0.9800
C18 H18C 0.9800
C19 H19A 0.9800
C19 H19B 0.9800
C19 H19C 0.9800
C20 H20A 0.9800
C20 H20B 0.9800
C20 H20C 0.9800
C21A C22A 1.53(2)
C21A C26A 1.60(3)
C21A H21A 1.0000
C22A C23A 1.467(15)
C22A H22 0.9500
C23A C24A 1.39(3)
C23A H23 0.9500
C24A C25A 1.71(3)
C24A H24A 1.0000
C25A C26A 1.418(10)
C25A H25A 0.9900
C25A H25B 0.9900
C26A H26A 0.9900
C26A H26B 0.9900
C21 C26 1.517(19)
C21 C22 1.595(19)
C21 H21 1.0000
C22 C23 1.427(9)
C22 H22A 0.9900
C22 H22B 0.9900
C23 C24 1.70(3)
C23 H23A 0.9900
C23 H23B 0.9900
C24 C25 1.40(3)
C24 H24 1.0000
C25 C26 1.425(10)
C25 H25 0.9500
C26 H26 0.9500
C27 H27A 0.9800
C27 H27B 0.9800
C27 H27C 0.9800
C28 C29 1.398(4)
C28 C37 1.492(4)
C29 C30 1.382(4)
C29 C55 1.514(4)
C30 C31 1.412(4)
C30 C58 1.513(4)
C31 C32 1.398(4)
C32 C33 1.404(4)
C32 C38 1.493(4)
C33 C34 1.405(4)
C34 C35 1.379(4)
C34 C48A 1.500(11)
C34 C48 1.502(10)
C35 C36 1.399(4)
C35 C51 1.514(11)
C35 C51A 1.515(11)
C36 C54 1.494(4)
C37 H37A 0.9800
C37 H37B 0.9800
C37 H37C 0.9800
C38 C43 1.371(5)
C38 C39 1.389(4)
C39 C40 1.379(4)
C39 H39 0.9500
C40 C41 1.385(5)
C40 H40 0.9500
C41 C42 1.382(5)
C41 C44 1.540(4)
C42 C43 1.397(4)
C42 H42 0.9500
C43 H43 0.9500
C44 C46 1.520(5)
C44 C47 1.527(6)
C44 C45 1.535(6)
C45 H45A 0.9800
C45 H45B 0.9800
C45 H45C 0.9800
C46 H46A 0.9800
C46 H46B 0.9800
C46 H46C 0.9800
C47 H47A 0.9800
C47 H47B 0.9800
C47 H47C 0.9800
C48 C53 1.54(2)
C48 C49 1.553(19)
C48 H48 1.0000
C49 C50 1.334(15)
C49 H49 0.9500
C50 C51 1.58(3)
C50 H50 0.9500
C51 C52 1.48(3)
C51 H51 1.0000
C52 C53 1.538(14)
C52 H52A 0.9900
C52 H52B 0.9900
C53 H53A 0.9900
C53 H53B 0.9900
C48A C49A 1.54(2)
C48A C53A 1.55(2)
C48A H48A 1.0000
C49A C50A 1.538(18)
C49A H49A 0.9900
C49A H49B 0.9900
C50A C51A 1.49(3)
C50A H50A 0.9900
C50A H50B 0.9900
C51A C52A 1.57(3)
C51A H51A 1.0000
C52A C53A 1.33(2)
C52A H52C 0.9500
C53A H53C 0.9500
C54 H54A 0.9800
C54 H54B 0.9800
C54 H54C 0.9800
C55 C56 1.563(4)
C55 H55 1.0000
C56 C57 1.552(5)
C56 H56A 0.9900
C56 H56B 0.9900
C57 C58 1.570(4)
C57 H57A 0.9900
C57 H57B 0.9900
C58 H58 1.0000
Cl1 C59 1.753(4)
Cl2 C59 1.747(4)
Cl3 C59 1.745(4)
C59 H59 1.0000

loop_
_geom_torsion_atom_site_label_1
_geom_torsion_atom_site_label_2
_geom_torsion_atom_site_label_3
_geom_torsion_atom_site_label_4
_geom_torsion
C4 N1 C1 C2 0.6(3)
B1 N1 C1 C2 175.8(3)
C4 N1 C1 C10 -179.2(3)
B1 N1 C1 C10 -4.0(5)
N1 C1 C2 C3 -0.6(3)
C10 C1 C2 C3 179.2(3)
N1 C1 C2 C58 178.3(3)
C10 C1 C2 C58 -1.9(6)
C1 C2 C3 C4 0.4(3)
C58 C2 C3 C4 -178.8(2)
C1 C2 C3 C55 179.3(2)
C58 C2 C3 C55 0.1(4)
C1 N1 C4 C5 176.3(3)
B1 N1 C4 C5 1.0(4)
C1 N1 C4 C3 -0.3(3)
B1 N1 C4 C3 -175.6(3)
C2 C3 C4 C5 -176.1(3)
C55 C3 C4 C5 5.4(6)
C2 C3 C4 N1 0.0(3)
C55 C3 C4 N1 -178.5(3)
N1 C4 C5 C6 1.9(4)
C3 C4 C5 C6 177.5(3)
N1 C4 C5 C11 -177.5(3)
C3 C4 C5 C11 -1.8(5)
C4 C5 C6 N2 -1.1(4)
C11 C5 C6 N2 178.3(3)
C4 C5 C6 C7 175.4(3)
C11 C5 C6 C7 -5.2(5)
C9 N2 C6 C5 177.6(3)
B1 N2 C6 C5 -2.5(4)
C9 N2 C6 C7 0.3(3)
B1 N2 C6 C7 -179.8(3)
C5 C6 C7 C8 -177.5(3)
N2 C6 C7 C8 -0.6(3)
C5 C6 C7 C21 -2.5(12)
N2 C6 C7 C21 174.4(10)
C5 C6 C7 C21A 11.1(15)
N2 C6 C7 C21A -171.9(14)
C6 C7 C8 C9 0.6(4)
C21 C7 C8 C9 -175.8(7)
C21A C7 C8 C9 174.4(10)
C6 C7 C8 C24A -174.4(12)
C21 C7 C8 C24A 9.3(14)
C21A C7 C8 C24A -0.6(15)
C6 C7 C8 C24 177.4(10)
C21 C7 C8 C24 1.0(12)
C21A C7 C8 C24 -8.9(14)
C6 N2 C9 C8 0.0(3)
B1 N2 C9 C8 -179.9(3)
C6 N2 C9 C27 179.3(3)
B1 N2 C9 C27 -0.6(5)
C7 C8 C9 N2 -0.4(4)
C24A C8 C9 N2 172.6(16)
C24 C8 C9 N2 -176.4(13)
C7 C8 C9 C27 -179.7(3)
C24A C8 C9 C27 -6.6(17)
C24 C8 C9 C27 4.4(14)
C6 C5 C11 C16 -70.9(4)
C4 C5 C11 C16 108.5(4)
C6 C5 C11 C12 106.0(4)
C4 C5 C11 C12 -74.6(4)
C16 C11 C12 C13 1.7(5)
C5 C11 C12 C13 -175.2(3)
C11 C12 C13 C14 -1.0(5)
C12 C13 C14 C15 -0.7(5)
C12 C13 C14 C17 175.1(3)
C13 C14 C15 C16 1.7(5)
C17 C14 C15 C16 -174.3(3)
C12 C11 C16 C15 -0.8(5)
C5 C11 C16 C15 176.2(3)
C14 C15 C16 C11 -1.0(6)
C15 C14 C17 C19 -59.2(5)
C13 C14 C17 C19 125.1(4)
C15 C14 C17 C20 177.4(4)
C13 C14 C17 C20 1.6(5)
C15 C14 C17 C18 60.3(5)
C13 C14 C17 C18 -115.4(4)
C8 C7 C21A C22A -46.7(16)
C6 C7 C21A C22A 124.3(12)
C21 C7 C21A C22A -139(7)
C8 C7 C21A C26A 64.4(14)
C6 C7 C21A C26A -124.6(11)
C21 C7 C21A C26A -28(6)
C7 C21A C22A C23A 48(2)
C26A C21A C22A C23A -65(2)
C21A C22A C23A C24A 0(3)
C22A C23A C24A C8 -51(2)
C22A C23A C24A C25A 58(2)
C7 C8 C24A C23A 54(2)
C9 C8 C24A C23A -118.5(14)
C24 C8 C24A C23A 173(11)
C7 C8 C24A C25A -57.6(14)
C9 C8 C24A C25A 129.6(10)
C24 C8 C24A C25A 61(10)
C23A C24A C25A C26A -58(2)
C8 C24A C25A C26A 63(2)
C24A C25A C26A C21A -6(2)
C7 C21A C26A C25A -55(2)
C22A C21A C26A C25A 62(2)
C8 C7 C21 C26 45.8(12)
C6 C7 C21 C26 -128.9(9)
C21A C7 C21 C26 137(7)
C8 C7 C21 C22 -64.2(10)
C6 C7 C21 C22 121.0(9)
C21A C7 C21 C22 27(6)
C7 C21 C22 C23 59.3(14)
C26 C21 C22 C23 -52.2(14)
C21 C22 C23 C24 0.4(17)
C7 C8 C24 C25 -51.3(15)
C9 C8 C24 C25 124.5(9)
C24A C8 C24 C25 -116(10)
C7 C8 C24 C23 57.2(12)
C9 C8 C24 C23 -127.1(8)
C24A C8 C24 C23 -7(9)
C22 C23 C24 C25 57.8(15)
C22 C23 C24 C8 -57.1(16)
C8 C24 C25 C26 45.9(17)
C23 C24 C25 C26 -57.7(15)
C24 C25 C26 C21 4(2)
C7 C21 C26 C25 -50.9(17)
C22 C21 C26 C25 56.0(16)
C31 N3 C28 C29 -0.6(3)
B2 N3 C28 C29 173.7(3)
C31 N3 C28 C37 179.6(3)
B2 N3 C28 C37 -6.2(5)
N3 C28 C29 C30 0.4(3)
C37 C28 C29 C30 -179.8(3)
N3 C28 C29 C55 -178.2(3)
C37 C28 C29 C55 1.7(6)
C28 C29 C30 C31 -0.1(3)
C55 C29 C30 C31 178.8(3)
C28 C29 C30 C58 179.5(2)
C55 C29 C30 C58 -1.6(4)
C28 N3 C31 C32 -178.1(3)
B2 N3 C31 C32 7.5(4)
C28 N3 C31 C30 0.5(3)
B2 N3 C31 C30 -173.9(3)
C29 C30 C31 C32 178.1(3)
C58 C30 C31 C32 -1.3(6)
C29 C30 C31 N3 -0.3(3)
C58 C30 C31 N3 -179.7(3)
N3 C31 C32 C33 2.3(4)
C30 C31 C32 C33 -175.9(3)
N3 C31 C32 C38 178.9(3)
C30 C31 C32 C38 0.7(5)
C36 N4 C33 C32 174.4(3)
B2 N4 C33 C32 -11.1(5)
C36 N4 C33 C34 -1.7(4)
B2 N4 C33 C34 172.8(3)
C31 C32 C33 N4 -0.6(5)
C38 C32 C33 N4 -177.1(3)
C31 C32 C33 C34 174.4(3)
C38 C32 C33 C34 -2.1(5)
N4 C33 C34 C35 2.3(4)
C32 C33 C34 C35 -173.2(3)
N4 C33 C34 C48A 169.9(14)
C32 C33 C34 C48A -5.6(15)
N4 C33 C34 C48 -174.4(13)
C32 C33 C34 C48 10.1(14)
C33 C34 C35 C36 -2.1(4)
C48A C34 C35 C36 -173.0(11)
C48 C34 C35 C36 175.5(9)
C33 C34 C35 C51 170.2(11)
C48A C34 C35 C51 -0.7(16)
C48 C34 C35 C51 -12.2(15)
C33 C34 C35 C51A 179.2(13)
C48A C34 C35 C51A 8.3(17)
C48 C34 C35 C51A -3.2(16)
C33 N4 C36 C35 0.4(4)
B2 N4 C36 C35 -173.9(3)
C33 N4 C36 C54 178.8(3)
B2 N4 C36 C54 4.4(5)
C34 C35 C36 N4 1.1(4)
C51 C35 C36 N4 -168.2(16)
C51A C35 C36 N4 179.4(17)
C34 C35 C36 C54 -177.1(3)
C51 C35 C36 C54 13.6(17)
C51A C35 C36 C54 1.2(18)
C31 C32 C38 C43 -88.0(4)
C33 C32 C38 C43 88.6(4)
C31 C32 C38 C39 87.9(4)
C33 C32 C38 C39 -95.6(4)
C43 C38 C39 C40 2.5(5)
C32 C38 C39 C40 -173.5(3)
C38 C39 C40 C41 0.1(6)
C39 C40 C41 C42 -2.6(5)
C39 C40 C41 C44 176.5(3)
C40 C41 C42 C43 2.5(5)
C44 C41 C42 C43 -176.5(3)
C39 C38 C43 C42 -2.6(5)
C32 C38 C43 C42 173.4(3)
C41 C42 C43 C38 0.1(6)
C42 C41 C44 C46 -127.2(4)
C40 C41 C44 C46 53.8(5)
C42 C41 C44 C47 -6.5(5)
C40 C41 C44 C47 174.5(4)
C42 C41 C44 C45 114.7(5)
C40 C41 C44 C45 -64.4(5)
C35 C34 C48 C53 65.9(11)
C33 C34 C48 C53 -117.6(10)
C48A C34 C48 C53 -24(7)
C35 C34 C48 C49 -44.9(14)
C33 C34 C48 C49 131.6(11)
C48A C34 C48 C49 -135(7)
C34 C48 C49 C50 51.8(19)
C53 C48 C49 C50 -56.7(17)
C48 C49 C50 C51 -1(2)
C34 C35 C51 C52 -52.0(16)
C36 C35 C51 C52 117.0(12)
C51A C35 C51 C52 -155(10)
C34 C35 C51 C50 59.9(13)
C36 C35 C51 C50 -131.2(11)
C51A C35 C51 C50 -43(9)
C49 C50 C51 C52 61.1(19)
C49 C50 C51 C35 -53.0(19)
C35 C51 C52 C53 56(2)
C50 C51 C52 C53 -55(2)
C34 C48 C53 C52 -57.1(18)
C49 C48 C53 C52 58.1(18)
C51 C52 C53 C48 -1(2)
C35 C34 C48A C49A -62.9(13)
C33 C34 C48A C49A 130.1(11)
C48 C34 C48A C49A 32(6)
C35 C34 C48A C53A 46.9(16)
C33 C34 C48A C53A -120.1(12)
C48 C34 C48A C53A 142(8)
C34 C48A C49A C50A 59.4(18)
C53A C48A C49A C50A -55.0(19)
C48A C49A C50A C51A -3(2)
C49A C50A C51A C35 -53.9(18)
C49A C50A C51A C52A 56.6(18)
C34 C35 C51A C50A 54.7(16)
C36 C35 C51A C50A -123.6(12)
C51 C35 C51A C50A 135(10)
C34 C35 C51A C52A -57.0(17)
C36 C35 C51A C52A 124.7(13)
C51 C35 C51A C52A 24(9)
C50A C51A C52A C53A -59(3)
C35 C51A C52A C53A 55(3)
C51A C52A C53A C48A -3(3)
C34 C48A C53A C52A -50(2)
C49A C48A C53A C52A 58(2)
C30 C29 C55 C3 -51.3(3)
C28 C29 C55 C3 127.3(4)
C30 C29 C55 C56 58.6(3)
C28 C29 C55 C56 -122.9(4)
C2 C3 C55 C29 51.7(3)
C4 C3 C55 C29 -129.8(4)
C2 C3 C55 C56 -58.5(3)
C4 C3 C55 C56 119.9(4)
C29 C55 C56 C57 -53.7(3)
C3 C55 C56 C57 56.8(3)
C55 C56 C57 C58 -1.7(4)
C3 C2 C58 C30 -52.6(3)
C1 C2 C58 C30 128.5(4)
C3 C2 C58 C57 57.5(3)
C1 C2 C58 C57 -121.3(4)
C29 C30 C58 C2 53.2(3)
C31 C30 C58 C2 -127.4(4)
C29 C30 C58 C57 -56.8(3)
C31 C30 C58 C57 122.6(4)
C56 C57 C58 C2 -53.8(3)
C56 C57 C58 C30 56.2(3)
C1 N1 B1 F1 -57.4(4)
C4 N1 B1 F1 117.0(3)
C1 N1 B1 F2 62.3(4)
C4 N1 B1 F2 -123.3(3)
C1 N1 B1 N2 -178.2(3)
C4 N1 B1 N2 -3.8(4)
C9 N2 B1 F1 63.5(4)
C6 N2 B1 F1 -116.5(3)
C9 N2 B1 F2 -56.4(4)
C6 N2 B1 F2 123.7(3)
C9 N2 B1 N1 -175.6(3)
C6 N2 B1 N1 4.5(4)
C28 N3 B2 F4 50.5(4)
C31 N3 B2 F4 -136.1(3)
C28 N3 B2 F3 -70.2(4)
C31 N3 B2 F3 103.2(3)
C28 N3 B2 N4 170.7(3)
C31 N3 B2 N4 -15.9(4)
C36 N4 B2 F4 -48.7(4)
C33 N4 B2 F4 137.8(3)
C36 N4 B2 F3 71.9(4)
C33 N4 B2 F3 -101.5(3)
C36 N4 B2 N3 -168.8(3)
C33 N4 B2 N3 17.8(4)
